data_4033717
loop_
_publ_author_name
'Li, Hongjie'
'Jia, Peijing'
'Qian, Naixin'
'Li, Shasha'
'Jiao, Peng'

_publ_section_title
;
 Simultaneous Construction of Planar and Central Chiralities as Well as
 Unprecedented Axial Chirality on and around a Ferrocene Backbone.
;
_journal_issue 5
_journal_name_full 'The Journal of organic chemistry'
_journal_page_first 2817
_journal_page_last 2828
_journal_paper_doi 10.1021/acs.joc.8b03221
_journal_volume 84
_journal_year 2019
_chemical_absolute_configuration ad
_chemical_formula_moiety 'C24 H25 Fe N O'
_chemical_formula_sum 'C24 H25 Fe N O'
_chemical_formula_weight 399.32
_space_group_crystal_system orthorhombic
_space_group_IT_number 19
_space_group_name_Hall 'P 2ac 2ab'
_space_group_name_H-M_alt 'P 21 21 21'
_symmetry_Int_Tables_number 19
_audit_creation_date 2018-06-08
_audit_creation_method
;
Olex2 1.2
(compiled 2018.05.29 svn.r3508 for OlexSys, GUI svn.r5506)
;
_cell_angle_alpha 90
_cell_angle_beta 90
_cell_angle_gamma 90
_cell_formula_units_Z 4
_cell_length_a 9.1397(2)
_cell_length_b 18.9143(5)
_cell_length_c 10.8778(3)
_cell_measurement_reflns_used 9066
_cell_measurement_temperature 100.01(10)
_cell_measurement_theta_max 29.5480
_cell_measurement_theta_min 4.3000
_cell_volume 1880.46(8)
_computing_cell_refinement 'CrysAlisPro 1.171.39.32a (Rigaku OD, 2017)'
_computing_data_collection 'CrysAlisPro 1.171.39.32a (Rigaku OD, 2017)'
_computing_data_reduction 'CrysAlisPro 1.171.39.32a (Rigaku OD, 2017)'
_computing_molecular_graphics 'Olex2 (Dolomanov et al., 2009)'
_computing_publication_material 'Olex2 (Dolomanov et al., 2009)'
_computing_structure_refinement 'olex2.refine (Bourhis et al., 2015)'
_diffrn_ambient_environment N~2~
_diffrn_ambient_temperature 100.01(10)
_diffrn_detector 'CCD plate'
_diffrn_detector_area_resol_mean 5.3127
_diffrn_detector_type AtlasS2
_diffrn_measured_fraction_theta_full 0.9978
_diffrn_measured_fraction_theta_max 0.8679
_diffrn_measurement_details
;
List of Runs (angles in degrees, time in seconds):

  # Type    Start    End  Width  t~exp~   \w     \q     \k     \f   Frames
--------------------------------------------------------------------------
  1  \w    -16.00  25.00   1.00   11.11    --  -11.20 -99.00 -90.00   41
  2  \w      2.00  38.00   1.00   11.11    --   12.45 -77.00  30.00   36
  3  \w     35.00 101.00   1.00   11.11    --   12.45 178.00  30.00   66
  4  \w    -64.00 -38.00   1.00   11.11    --   12.45 -77.00  30.00   26
  5  \w      4.00  85.00   1.00   11.11    --   12.45  37.00  60.00   81
  6  \w     -9.00  89.00   1.00   11.11    --   12.45  77.00 120.00   98
;
_diffrn_measurement_device 'four-circle diffractometer'
_diffrn_measurement_device_type 'SuperNova, Dual, Cu at home/near, AtlasS2'
_diffrn_measurement_method '\w scans'
_diffrn_orient_matrix_type 'CrysAlisPro convention (1999,Acta A55,543-557)'
_diffrn_orient_matrix_UB_11 0.0773999000
_diffrn_orient_matrix_UB_12 0.0008183000
_diffrn_orient_matrix_UB_13 -0.0040242000
_diffrn_orient_matrix_UB_21 -0.0035598000
_diffrn_orient_matrix_UB_22 0.0337929000
_diffrn_orient_matrix_UB_23 -0.0281653000
_diffrn_orient_matrix_UB_31 0.0035785000
_diffrn_orient_matrix_UB_32 0.0162626000
_diffrn_orient_matrix_UB_33 0.0586935000
_diffrn_radiation_monochromator mirror
_diffrn_radiation_probe x-ray
_diffrn_radiation_type 'Mo K\a'
_diffrn_radiation_wavelength 0.71073
_diffrn_reflns_av_R_equivalents 0.0274
_diffrn_reflns_av_unetI/netI 0.0289
_diffrn_reflns_limit_h_max 11
_diffrn_reflns_limit_h_min -12
_diffrn_reflns_limit_k_max 24
_diffrn_reflns_limit_k_min -26
_diffrn_reflns_limit_l_max 13
_diffrn_reflns_limit_l_min -14
_diffrn_reflns_number 17401
_diffrn_reflns_theta_full 26.0000
_diffrn_reflns_theta_max 29.82
_diffrn_reflns_theta_min 3.62
_diffrn_source 'micro-focus sealed X-ray tube'
_diffrn_source_type 'SuperNova (Mo) X-ray Source'
_exptl_absorpt_coefficient_mu 0.815
_exptl_absorpt_correction_T_max 1.00000
_exptl_absorpt_correction_T_min 0.71202
_exptl_absorpt_correction_type multi-scan
_exptl_absorpt_process_details
;
CrysAlisPro 1.171.39.32a (Rigaku Oxford Diffraction, 2017)
Empirical absorption correction using spherical harmonics,
 implemented in SCALE3 ABSPACK scaling algorithm.
;
_exptl_crystal_colour 'clear light yellow'
_exptl_crystal_density_diffrn 1.4104
_exptl_crystal_description plate
_exptl_crystal_F_000 841.7019
_exptl_crystal_size_max 0.4
_exptl_crystal_size_mid 0.3
_exptl_crystal_size_min 0.3
_refine_diff_density_max 0.2746
_refine_diff_density_min -0.2303
_refine_diff_density_rms 0.0536
_refine_ls_abs_structure_details 'Flack, H. D. (1983). Acta Cryst. A39, 876-881.'
_refine_ls_abs_structure_Flack 0.020(12)
_refine_ls_d_res_high 0.7146
_refine_ls_d_res_low 5.6251
_refine_ls_goodness_of_fit_ref 1.0350
_refine_ls_hydrogen_treatment constr
_refine_ls_matrix_type full
_refine_ls_number_constraints 45
_refine_ls_number_parameters 244
_refine_ls_number_reflns 4686
_refine_ls_number_restraints 0
_refine_ls_restrained_S_all 1.0350
_refine_ls_R_factor_all 0.0307
_refine_ls_R_factor_gt 0.0274
_refine_ls_shift/su_max 0.0000
_refine_ls_shift/su_mean 0.0000
_refine_ls_structure_factor_coef Fsqd
_refine_ls_weighting_details 'w=1/[\s^2^(Fo^2^)+(0.0202P)^2^+0.9155P] where P=(Fo^2^+2Fc^2^)/3'
_refine_ls_weighting_scheme calc
_refine_ls_wR_factor_gt 0.0597
_refine_ls_wR_factor_ref 0.0613
_reflns_Friedel_coverage 0.809
_reflns_limit_h_max 12
_reflns_limit_h_min -12
_reflns_limit_k_max 26
_reflns_limit_k_min -25
_reflns_limit_l_max 13
_reflns_limit_l_min -14
_reflns_number_gt 4432
_reflns_number_total 4686
_reflns_threshold_expression I>=2u(I)
_cod_data_source_file jo8b03221_si_009.cif
_cod_data_source_block JQ180529-a
_cod_original_sg_symbol_Hall ' P 2ac 2ab'
_cod_database_code 4033717
_chemical_oxdiff_formula C1H1O1N1Fe1
_reflns_odcompleteness_completeness 99.55
_reflns_odcompleteness_iscentric 1
_reflns_odcompleteness_theta 26.32
_olex2_refinement_description
;
1. Fixed Uiso
 At 1.2 times of:
  All C(H) groups, All C(H,H) groups
2.a Ternary CH refined with riding coordinates:
 C5(H5), C2(H2)
2.b Secondary CH2 refined with riding coordinates:
 C21(H21a,H21b), C7(H7a,H7b), C3(H3a,H3b), C22(H22a,H22b), C6(H6a,H6b)
2.c Aromatic/amide H refined with riding coordinates:
 C18(H18), C17(H17), C19(H19), C11(H11), C15(H15), C23(H23), C14(H14),
 C25(H25), C24(H24), C12(H12), C26(H26), C27(H27), C13(H13)
;
_olex2_submission_special_instructions 'No special instructions were received'
_oxdiff_exptl_absorpt_empirical_details
;
Empirical correction (ABSPACK) includes:
- Absorption correction using spherical harmonics
- Frame scaling
;
_oxdiff_exptl_absorpt_empirical_full_max 1.316
_oxdiff_exptl_absorpt_empirical_full_min 0.719

loop_
_space_group_symop_id
_space_group_symop_operation_xyz
1 x,y,z
2 x+1/2,-y+1/2,-z
3 -x,y+1/2,-z+1/2
4 -x+1/2,-y,z+1/2

loop_
_atom_site_label
_atom_site_type_symbol
_atom_site_fract_x
_atom_site_fract_y
_atom_site_fract_z
_atom_site_U_iso_or_equiv
_atom_site_adp_type
_atom_site_occupancy
_atom_site_refinement_flags_posn
Fe1 Fe 0.62376(3) 0.555629(12) 0.30770(2) 0.01436(6) Uani 1.000000 .
O4 O 0.34658(17) 0.29319(8) 0.38802(13) 0.0320(4) Uani 1.000000 .
N9 N 0.42846(16) 0.37686(7) 0.24616(14) 0.0148(3) Uani 1.000000 .
C18 C 0.5256(2) 0.58771(10) 0.46673(16) 0.0169(4) Uani 1.000000 .
H18 H 0.5721(2) 0.60917(10) 0.53300(16) 0.0202(4) Uiso 1.000000 R
C17 C 0.50499(18) 0.51334(9) 0.45113(15) 0.0142(3) Uani 1.000000 .
H17 H 0.53481(18) 0.47800(9) 0.50503(15) 0.0171(4) Uiso 1.000000 R
C16 C 0.42998(18) 0.50348(9) 0.33723(15) 0.0133(3) Uani 1.000000 .
C19 C 0.46344(19) 0.62350(9) 0.36436(17) 0.0188(4) Uani 1.000000 .
H19 H 0.46186(19) 0.67212(9) 0.35162(17) 0.0225(4) Uiso 1.000000 R
C11 C 0.76392(19) 0.26901(9) 0.31430(19) 0.0197(4) Uani 1.000000 .
H11 H 0.76794(19) 0.26933(9) 0.39973(19) 0.0236(4) Uiso 1.000000 R
C15 C 0.6589(2) 0.30936(9) 0.12508(16) 0.0184(4) Uani 1.000000 .
H15 H 0.5911(2) 0.33685(9) 0.08292(16) 0.0220(5) Uiso 1.000000 R
C20 C 0.40436(18) 0.57125(9) 0.28542(16) 0.0182(4) Uani 1.000000 .
C21 C 0.3220(2) 0.56531(10) 0.16646(17) 0.0261(4) Uani 1.000000 .
H21a H 0.2194(2) 0.57690(10) 0.17695(17) 0.0314(5) Uiso 1.000000 R
H21b H 0.3639(2) 0.59554(10) 0.10358(17) 0.0314(5) Uiso 1.000000 R
C8 C 0.35662(17) 0.44729(9) 0.26142(14) 0.0146(3) Uani 1.000000 .
C5 C 0.3216(2) 0.32151(10) 0.26667(17) 0.0218(4) Uani 1.000000 .
H5 H 0.3315(2) 0.28431(10) 0.20451(17) 0.0262(5) Uiso 1.000000 R
C23 C 0.7391(2) 0.50177(10) 0.17763(19) 0.0240(4) Uani 1.000000 .
H23 H 0.7080(2) 0.46142(10) 0.13635(19) 0.0288(5) Uiso 1.000000 R
C14 C 0.7574(2) 0.26829(10) 0.05930(18) 0.0243(4) Uani 1.000000 .
H14 H 0.7555(2) 0.26854(10) -0.02618(18) 0.0291(5) Uiso 1.000000 R
C10 C 0.65976(19) 0.31013(9) 0.25280(16) 0.0147(3) Uani 1.000000 .
C25 C 0.8444(2) 0.57514(11) 0.3190(2) 0.0338(5) Uani 1.000000 .
H25 H 0.8952(2) 0.59152(11) 0.3874(2) 0.0406(6) Uiso 1.000000 R
C24 C 0.81863(19) 0.50317(11) 0.2887(2) 0.0259(4) Uani 1.000000 .
H24 H 0.84873(19) 0.46406(11) 0.3339(2) 0.0311(5) Uiso 1.000000 R
C12 C 0.8615(2) 0.22763(10) 0.2474(2) 0.0256(4) Uani 1.000000 .
H12 H 0.9299(2) 0.20000(10) 0.2887(2) 0.0308(5) Uiso 1.000000 R
C26 C 0.7794(3) 0.61750(11) 0.2270(2) 0.0369(6) Uani 1.000000 .
H26 H 0.7792(3) 0.66665(11) 0.2245(2) 0.0443(7) Uiso 1.000000 R
C27 C 0.7150(2) 0.57235(11) 0.1399(2) 0.0303(5) Uani 1.000000 .
H27 H 0.6650(2) 0.58646(11) 0.0696(2) 0.0364(6) Uiso 1.000000 R
C13 C 0.8580(2) 0.22714(10) 0.12082(19) 0.0271(4) Uani 1.000000 .
H13 H 0.9234(2) 0.19912(10) 0.07700(19) 0.0325(5) Uiso 1.000000 R
C7 C 0.20312(18) 0.42938(10) 0.31239(19) 0.0231(4) Uani 1.000000 .
H7a H 0.20357(18) 0.42774(10) 0.40152(19) 0.0278(5) Uiso 1.000000 R
H7b H 0.13098(18) 0.46362(10) 0.28532(19) 0.0278(5) Uiso 1.000000 R
C3 C 0.4806(2) 0.32037(10) 0.43388(16) 0.0195(4) Uani 1.000000 .
H3a H 0.4631(2) 0.35371(10) 0.50001(16) 0.0234(4) Uiso 1.000000 R
H3b H 0.5422(2) 0.28247(10) 0.46442(16) 0.0234(4) Uiso 1.000000 R
C22 C 0.3435(2) 0.48587(9) 0.13520(16) 0.0203(4) Uani 1.000000 .
H22a H 0.2605(2) 0.46798(9) 0.08912(16) 0.0244(5) Uiso 1.000000 R
H22b H 0.4315(2) 0.47905(9) 0.08677(16) 0.0244(5) Uiso 1.000000 R
C2 C 0.55325(18) 0.35748(9) 0.32329(15) 0.0142(3) Uani 1.000000 .
H2 H 0.60384(18) 0.40027(9) 0.35109(15) 0.0171(4) Uiso 1.000000 R
C6 C 0.1728(2) 0.35633(11) 0.2576(2) 0.0283(4) Uani 1.000000 .
H6a H 0.1405(2) 0.35977(11) 0.1728(2) 0.0339(5) Uiso 1.000000 R
H6b H 0.1001(2) 0.33087(11) 0.3050(2) 0.0339(5) Uiso 1.000000 R

loop_
_atom_site_aniso_label
_atom_site_aniso_U_11
_atom_site_aniso_U_22
_atom_site_aniso_U_33
_atom_site_aniso_U_12
_atom_site_aniso_U_13
_atom_site_aniso_U_23
Fe1 0.01310(10) 0.01210(10) 0.01788(11) -0.00059(10) 0.00465(10) -0.00325(10)
O4 0.0316(9) 0.0338(8) 0.0307(8) -0.0173(7) -0.0046(6) 0.0116(6)
N9 0.0151(7) 0.0127(7) 0.0168(7) -0.0004(6) -0.0038(6) -0.0020(6)
C18 0.0130(8) 0.0209(9) 0.0168(8) 0.0007(7) 0.0043(7) -0.0072(7)
C17 0.0117(8) 0.0175(8) 0.0136(8) 0.0009(7) 0.0021(6) -0.0015(6)
C16 0.0093(7) 0.0163(8) 0.0144(9) 0.0021(6) 0.0012(6) -0.0011(6)
C19 0.0173(9) 0.0137(8) 0.0253(9) 0.0044(7) 0.0042(7) -0.0048(7)
C11 0.0176(8) 0.0185(8) 0.0229(9) -0.0018(7) 0.0002(8) 0.0031(8)
C15 0.0235(10) 0.0126(8) 0.0190(9) -0.0032(7) 0.0024(7) 0.0008(7)
C20 0.0155(8) 0.0172(8) 0.0219(9) 0.0056(6) 0.0003(6) -0.0004(7)
C21 0.0313(10) 0.0215(10) 0.0257(10) 0.0088(8) -0.0094(7) 0.0006(8)
C8 0.0123(7) 0.0167(7) 0.0149(7) 0.0021(7) -0.0036(6) -0.0009(7)
C5 0.0240(9) 0.0181(9) 0.0234(9) -0.0060(7) -0.0047(7) -0.0013(7)
C23 0.0240(9) 0.0197(9) 0.0284(11) -0.0023(7) 0.0144(8) -0.0093(8)
C14 0.0338(11) 0.0179(9) 0.0211(10) -0.0051(8) 0.0117(8) -0.0020(8)
C10 0.0153(9) 0.0090(7) 0.0197(8) -0.0035(6) 0.0021(7) 0.0012(7)
C25 0.0145(9) 0.0423(12) 0.0447(13) -0.0114(8) 0.0110(9) -0.0175(11)
C24 0.0127(8) 0.0289(10) 0.0362(12) 0.0024(7) 0.0100(8) 0.0010(9)
C12 0.0171(9) 0.0187(9) 0.0411(11) 0.0008(8) 0.0041(9) 0.0042(8)
C26 0.0374(12) 0.0163(9) 0.0570(16) -0.0084(9) 0.0317(11) -0.0074(10)
C27 0.0345(11) 0.0304(12) 0.0261(10) 0.0028(9) 0.0163(9) 0.0040(8)
C13 0.0220(10) 0.0182(9) 0.0411(12) -0.0010(8) 0.0160(9) -0.0047(8)
C7 0.0121(7) 0.0299(10) 0.0275(9) -0.0027(7) -0.0016(7) -0.0032(9)
C3 0.0216(9) 0.0230(9) 0.0138(8) 0.0005(8) 0.0004(7) 0.0012(7)
C22 0.0227(9) 0.0204(9) 0.0178(8) 0.0037(7) -0.0088(7) -0.0009(7)
C2 0.0170(8) 0.0137(7) 0.0120(8) -0.0003(6) -0.0020(6) -0.0007(6)
C6 0.0191(9) 0.0315(11) 0.0342(11) -0.0101(8) -0.0065(8) -0.0029(9)

loop_
_atom_type_symbol
_atom_type_scat_dispersion_real
_atom_type_scat_dispersion_imag
_atom_type_scat_Cromer_Mann_a1
_atom_type_scat_Cromer_Mann_a2
_atom_type_scat_Cromer_Mann_a3
_atom_type_scat_Cromer_Mann_a4
_atom_type_scat_Cromer_Mann_b1
_atom_type_scat_Cromer_Mann_b2
_atom_type_scat_Cromer_Mann_b3
_atom_type_scat_Cromer_Mann_b4
_atom_type_scat_Cromer_Mann_c
_atom_type_scat_source
_atom_type_scat_dispersion_source
H 0.00000 0.00000 0.49300 0.32291 0.14019 0.04081 10.51090 26.12570 3.14236 57.79970 0.0030380000826 'International Tables Volume C Table 6.1.1.4 (pp. 500-502)' 'Henke, Gullikson and Davis, At. Data and Nucl. Data Tables, 1993, 54, 2'
C 0.00347 0.00161 2.31000 1.02000 1.58860 0.86500 20.84390 10.20750 0.56870 51.65120 0.215599998832 'International Tables Volume C Table 6.1.1.4 (pp. 500-502)' 'Henke, Gullikson and Davis, At. Data and Nucl. Data Tables, 1993, 54, 2'
Fe 0.35822 0.84933 11.76950 7.35730 3.52220 2.30450 4.76110 0.30720 15.35350 76.88050 1.03690004349 'International Tables Volume C Table 6.1.1.4 (pp. 500-502)' 'Henke, Gullikson and Davis, At. Data and Nucl. Data Tables, 1993, 54, 2'
O 0.01158 0.00611 3.04850 2.28680 1.54630 0.86700 13.27710 5.70110 0.32390 32.90890 0.250800013542 'International Tables Volume C Table 6.1.1.4 (pp. 500-502)' 'Henke, Gullikson and Davis, At. Data and Nucl. Data Tables, 1993, 54, 2'
N 0.00653 0.00323 12.21260 3.13220 2.01250 1.16630 0.00570 9.89330 28.99750 0.58260 -11.5290002823 'International Tables Volume C Table 6.1.1.4 (pp. 500-502)' 'Henke, Gullikson and Davis, At. Data and Nucl. Data Tables, 1993, 54, 2'

loop_
_geom_angle_atom_site_label_1
_geom_angle_atom_site_label_2
_geom_angle_atom_site_label_3
_geom_angle
C17 Fe1 C18 40.77(7)
C16 Fe1 C18 68.35(7)
C16 Fe1 C17 40.62(6)
C19 Fe1 C18 40.74(7)
C19 Fe1 C17 68.78(7)
C19 Fe1 C16 68.65(7)
C20 Fe1 C18 68.03(7)
C20 Fe1 C17 68.21(7)
C20 Fe1 C16 40.58(6)
C20 Fe1 C19 40.57(7)
C23 Fe1 C18 164.73(8)
C23 Fe1 C17 127.14(7)
C23 Fe1 C16 108.36(7)
C23 Fe1 C19 153.47(8)
C23 Fe1 C20 119.88(8)
C25 Fe1 C18 109.12(8)
C25 Fe1 C17 122.78(9)
C25 Fe1 C16 157.56(8)
C25 Fe1 C19 124.97(8)
C25 Fe1 C20 161.02(8)
C25 Fe1 C23 67.87(8)
C24 Fe1 C18 127.70(8)
C24 Fe1 C17 110.25(8)
C24 Fe1 C16 122.22(7)
C24 Fe1 C19 163.32(8)
C24 Fe1 C20 155.76(8)
C24 Fe1 C23 40.36(8)
C24 Fe1 C25 40.50(8)
C26 Fe1 C18 120.04(8)
C26 Fe1 C17 156.20(8)
C26 Fe1 C16 160.82(9)
C26 Fe1 C19 105.62(8)
C26 Fe1 C20 123.41(9)
C26 Fe1 C23 68.12(8)
C26 Fe1 C25 40.37(10)
C26 Fe1 C24 68.18(8)
C27 Fe1 C18 153.59(8)
C27 Fe1 C17 162.99(8)
C27 Fe1 C16 124.73(8)
C27 Fe1 C19 117.87(8)
C27 Fe1 C20 105.90(8)
C27 Fe1 C23 40.67(8)
C27 Fe1 C25 67.83(10)
C27 Fe1 C24 68.16(9)
C27 Fe1 C26 40.36(9)
C3 O4 C5 108.89(14)
C5 N9 C8 109.32(14)
C2 N9 C8 120.15(13)
C2 N9 C5 104.85(13)
H18 C18 Fe1 125.87(5)
C17 C18 Fe1 70.41(10)
C17 C18 H18 125.58(10)
C19 C18 Fe1 69.72(10)
C19 C18 H18 125.58(10)
C19 C18 C17 108.84(16)
C18 C17 Fe1 68.82(10)
H17 C17 Fe1 126.98(5)
H17 C17 C18 126.43(10)
C16 C17 Fe1 69.33(9)
C16 C17 C18 107.14(16)
C16 C17 H17 126.43(10)
C17 C16 Fe1 70.05(10)
C20 C16 Fe1 69.29(10)
C20 C16 C17 107.80(15)
C8 C16 Fe1 129.71(11)
C8 C16 C17 141.48(16)
C8 C16 C20 110.31(14)
C18 C19 Fe1 69.54(10)
H19 C19 Fe1 125.98(5)
H19 C19 C18 126.42(10)
C20 C19 Fe1 69.64(9)
C20 C19 C18 107.15(15)
C20 C19 H19 126.42(10)
C10 C11 H11 120.05(11)
C12 C11 H11 120.05(12)
C12 C11 C10 119.89(19)
C14 C15 H15 119.42(12)
C10 C15 H15 119.42(12)
C10 C15 C14 121.17(19)
C16 C20 Fe1 70.13(9)
C19 C20 Fe1 69.79(10)
C19 C20 C16 109.06(15)
C21 C20 Fe1 125.72(12)
C21 C20 C16 110.94(15)
C21 C20 C19 139.99(16)
H21a C21 C20 111.49(10)
H21b C21 C20 111.49(10)
H21b C21 H21a 109.3
C22 C21 C20 101.42(14)
C22 C21 H21a 111.49(10)
C22 C21 H21b 111.49(10)
C16 C8 N9 119.69(13)
C7 C8 N9 104.07(14)
C7 C8 C16 111.28(14)
C22 C8 N9 110.68(13)
C22 C8 C16 100.75(13)
C22 C8 C7 110.38(14)
N9 C5 O4 107.61(14)
H5 C5 O4 110.49(10)
H5 C5 N9 110.49(9)
C6 C5 O4 111.33(17)
C6 C5 N9 106.31(15)
C6 C5 H5 110.49(11)
H23 C23 Fe1 125.95(5)
C24 C23 Fe1 70.27(11)
C24 C23 H23 125.94(11)
C27 C23 Fe1 69.42(11)
C27 C23 H23 125.94(13)
C27 C23 C24 108.12(18)
H14 C14 C15 120.04(12)
C13 C14 C15 119.92(19)
C13 C14 H14 120.04(11)
C15 C10 C11 118.43(18)
C2 C10 C11 121.26(16)
C2 C10 C15 120.26(17)
H25 C25 Fe1 126.72(7)
C24 C25 Fe1 69.57(10)
C24 C25 H25 125.99(14)
C26 C25 Fe1 69.29(12)
C26 C25 H25 125.99(12)
C26 C25 C24 108.0(2)
C23 C24 Fe1 69.37(11)
C25 C24 Fe1 69.93(11)
C25 C24 C23 107.61(19)
H24 C24 Fe1 126.07(6)
H24 C24 C23 126.20(11)
H24 C24 C25 126.20(14)
H12 C12 C11 119.61(12)
C13 C12 C11 120.8(2)
C13 C12 H12 119.61(13)
C25 C26 Fe1 70.34(11)
H26 C26 Fe1 125.78(6)
H26 C26 C25 126.00(12)
C27 C26 Fe1 69.46(11)
C27 C26 C25 108.01(18)
C27 C26 H26 126.00(13)
C23 C27 Fe1 69.91(11)
C26 C27 Fe1 70.18(12)
C26 C27 C23 108.3(2)
H27 C27 Fe1 125.62(7)
H27 C27 C23 125.87(13)
H27 C27 C26 125.87(13)
C12 C13 C14 119.80(19)
H13 C13 C14 120.10(11)
H13 C13 C12 120.10(13)
H7a C7 C8 111.20(9)
H7b C7 C8 111.20(9)
H7b C7 H7a 109.1
C6 C7 C8 102.83(15)
C6 C7 H7a 111.20(11)
C6 C7 H7b 111.20(10)
H3a C3 O4 110.71(10)
H3b C3 O4 110.71(10)
H3b C3 H3a 108.8
C2 C3 O4 105.19(14)
C2 C3 H3a 110.71(9)
C2 C3 H3b 110.71(9)
C8 C22 C21 105.64(14)
H22a C22 C21 110.61(9)
H22a C22 C8 110.61(9)
H22b C22 C21 110.61(10)
H22b C22 C8 110.61(9)
H22b C22 H22a 108.7
C10 C2 N9 110.83(14)
C3 C2 N9 103.05(13)
C3 C2 C10 113.48(14)
H2 C2 N9 109.76(9)
H2 C2 C10 109.76(9)
H2 C2 C3 109.76(9)
C7 C6 C5 101.83(15)
H6a C6 C5 111.40(11)
H6a C6 C7 111.40(11)
H6b C6 C5 111.40(11)
H6b C6 C7 111.40(11)
H6b C6 H6a 109.3

loop_
_geom_bond_atom_site_label_1
_geom_bond_atom_site_label_2
_geom_bond_distance
Fe1 C18 2.0409(17)
Fe1 C17 2.0621(17)
Fe1 C16 2.0525(17)
Fe1 C19 2.0433(17)
Fe1 C20 2.0413(17)
Fe1 C23 2.0375(18)
Fe1 C25 2.0541(18)
Fe1 C24 2.0493(18)
Fe1 C26 2.040(2)
Fe1 C27 2.0310(19)
O4 C5 1.443(2)
O4 C3 1.419(2)
N9 C8 1.494(2)
N9 C5 1.449(2)
N9 C2 1.463(2)
C18 H18 0.9300
C18 C17 1.429(2)
C18 C19 1.422(3)
C17 H17 0.9300
C17 C16 1.428(2)
C16 C20 1.420(2)
C16 C8 1.503(2)
C19 H19 0.9300
C19 C20 1.416(2)
C11 H11 0.9300
C11 C10 1.400(2)
C11 C12 1.392(3)
C15 H15 0.9300
C15 C14 1.388(3)
C15 C10 1.389(2)
C20 C21 1.501(2)
C21 H21a 0.9700
C21 H21b 0.9700
C21 C22 1.553(3)
C8 C7 1.546(2)
C8 C22 1.560(2)
C5 H5 0.9800
C5 C6 1.514(3)
C23 H23 0.9300
C23 C24 1.410(3)
C23 C27 1.414(3)
C14 H14 0.9300
C14 C13 1.378(3)
C10 C2 1.529(2)
C25 H25 0.9300
C25 C24 1.420(3)
C25 C26 1.413(3)
C24 H24 0.9300
C12 H12 0.9300
C12 C13 1.377(3)
C26 H26 0.9300
C26 C27 1.404(3)
C27 H27 0.9300
C13 H13 0.9300
C7 H7a 0.9700
C7 H7b 0.9700
C7 C6 1.530(3)
C3 H3a 0.9700
C3 H3b 0.9700
C3 C2 1.543(2)
C22 H22a 0.9700
C22 H22b 0.9700
C2 H2 0.9800
C6 H6a 0.9700
C6 H6b 0.9700
